data_1008071
loop_
_publ_author_name
'Levy, J H'
'Taylor, J C'
'Waugh, A B'

_publ_section_title
;
Crystal Structure of Uranium(IV) Tetraiodide by X-ray and Neutron
Diffraction
;
_journal_coden_ASTM INOCAJ
_journal_name_full 'Inorganic Chemistry'
_journal_page_first 672
_journal_page_last 674
_journal_paper_doi 10.1021/ic50205a019
_journal_volume 19
_journal_year 1980
_chemical_formula_structural 'U I4'
_chemical_formula_sum 'I4 U'
_chemical_name_systematic 'Uranium(IV) iodide'
_space_group_IT_number 15
_symmetry_cell_setting monoclinic
_symmetry_Int_Tables_number 15
_symmetry_space_group_name_Hall '-C 2yc'
_symmetry_space_group_name_H-M 'C 1 2/c 1'
_cell_angle_alpha 90
_cell_angle_beta 90.54(5)
_cell_angle_gamma 90
_cell_formula_units_Z 4
_cell_length_a 13.967(6)
_cell_length_b 8.472(4)
_cell_length_c 7.510(3)
_cell_volume 888.6
_refine_ls_R_factor_all 0.129
_cod_database_code 1008071

loop_
_symmetry_equiv_pos_as_xyz
x,y,z
-x,y,1/2-z
-x,-y,-z
x,-y,1/2+z
1/2+x,1/2+y,z
1/2-x,1/2+y,1/2-z
1/2-x,1/2-y,-z
1/2+x,1/2-y,1/2+z

loop_
_atom_site_label
_atom_site_type_symbol
_atom_site_symmetry_multiplicity
_atom_site_Wyckoff_symbol
_atom_site_fract_x
_atom_site_fract_y
_atom_site_fract_z
_atom_site_occupancy
_atom_site_attached_hydrogens
_atom_site_calc_flag
U1 U4+ 4 e 0. 0.152(2) 0.25 1. 0 d
I1 I1- 8 f 0.123(1) 0.118(2) -0.086(2) 1. 0 d
I2 I1- 8 f -0.134(1) 0.382(3) 0.100(2) 1. 0 d

loop_
_atom_type_symbol
_atom_type_oxidation_number
U4+ 4.000
I1- -1.000
